data_7714547
loop_
_publ_author_name
'Zou, Haiyan'
'Wang, Ziqian'
'Guo, Dianjun'
'Zhang, Lijun'
'Wang, Shaowu'
'Zhu, Xiancui'

_publ_section_title
;
 Synthesis and catalytic activity of tetradentate &#x3b2;-diketiminato
 rare-earth metal monoalkyl complexes in tandem Oppenauer oxidation and
 cross-aldol condensation.
;
_journal_issue 1
_journal_name_full 'Dalton transactions (Cambridge, England : 2003)'
_journal_page_first 267
_journal_page_last 275
_journal_paper_doi 10.1039/d3dt03374k
_journal_volume 53
_journal_year 2023
_chemical_formula_moiety 'C36 H52 N3 O Si Yb'
_chemical_formula_sum 'C36 H52 N3 O Si Yb'
_chemical_formula_weight 743.93
_space_group_crystal_system triclinic
_space_group_IT_number 2
_space_group_name_Hall '-P 1'
_space_group_name_H-M_alt 'P -1'
_atom_sites_solution_hydrogens geom
_atom_sites_solution_primary dual
_audit_creation_date 2023-08-02
_audit_creation_method
;
Olex2 1.3
(compiled 2020.11.12 svn.r5f609507 for OlexSys, GUI svn.r6408)
;
_audit_update_record
;
2023-09-22 deposited with the CCDC.	2023-11-20 downloaded from the CCDC.
;
_cell_angle_alpha 87.403(2)
_cell_angle_beta 81.877(2)
_cell_angle_gamma 79.435(2)
_cell_formula_units_Z 2
_cell_length_a 11.0453(14)
_cell_length_b 11.5867(15)
_cell_length_c 14.7165(19)
_cell_measurement_reflns_used 9935
_cell_measurement_temperature 293.15
_cell_measurement_theta_max 27.116
_cell_measurement_theta_min 2.248
_cell_volume 1832.5(4)
_computing_cell_refinement 'SAINT v8.37A (Bruker, 2015)'
_computing_data_reduction 'SAINT v8.37A (Bruker, 2015)'
_computing_molecular_graphics 'Olex2 1.3 (Dolomanov et al., 2009)'
_computing_publication_material 'Olex2 1.3 (Dolomanov et al., 2009)'
_computing_structure_refinement 'SHELXL 2018/3 (Sheldrick, 2015)'
_computing_structure_solution 'SHELXT 2018/2 (Sheldrick, 2018)'
_diffrn_ambient_temperature 293.15
_diffrn_measured_fraction_theta_full 0.998
_diffrn_measured_fraction_theta_max 0.983
_diffrn_measurement_device_type 'Bruker APEX-II CCD'
_diffrn_measurement_method '\f and \w scans'
_diffrn_radiation_type MoK\a
_diffrn_radiation_wavelength 0.71073
_diffrn_reflns_av_R_equivalents 0.0393
_diffrn_reflns_av_unetI/netI 0.0494
_diffrn_reflns_Laue_measured_fraction_full 0.998
_diffrn_reflns_Laue_measured_fraction_max 0.983
_diffrn_reflns_limit_h_max 14
_diffrn_reflns_limit_h_min -14
_diffrn_reflns_limit_k_max 15
_diffrn_reflns_limit_k_min -14
_diffrn_reflns_limit_l_max 19
_diffrn_reflns_limit_l_min -19
_diffrn_reflns_number 21106
_diffrn_reflns_point_group_measured_fraction_full 0.998
_diffrn_reflns_point_group_measured_fraction_max 0.983
_diffrn_reflns_theta_full 25.242
_diffrn_reflns_theta_max 27.490
_diffrn_reflns_theta_min 1.398
_diffrn_source_current 30.0
_diffrn_source_power 1.5
_diffrn_source_voltage 50.0
_diffrn_standards_number 0
_exptl_absorpt_coefficient_mu 2.614
_exptl_absorpt_correction_T_max 0.7455
_exptl_absorpt_correction_T_min 0.3447
_exptl_absorpt_correction_type multi-scan
_exptl_absorpt_process_details
;
SADABS-2016/2 (Bruker,2016/2) was used for absorption correction.
wR2(int) was 0.1542 before and 0.0506 after correction.
The Ratio of minimum to maximum transmission is 0.4624.
The \l/2 correction factor is Not present.
;
_exptl_crystal_colour 'clear light black'
_exptl_crystal_colour_lustre clear
_exptl_crystal_colour_modifier light
_exptl_crystal_colour_primary black
_exptl_crystal_density_diffrn 1.348
_exptl_crystal_description block
_exptl_crystal_F_000 762
_exptl_crystal_size_max 0.22
_exptl_crystal_size_mid 0.21
_exptl_crystal_size_min 0.2
_refine_diff_density_max 1.050
_refine_diff_density_min -0.746
_refine_diff_density_rms 0.080
_refine_ls_extinction_method none
_refine_ls_goodness_of_fit_ref 1.016
_refine_ls_hydrogen_treatment constr
_refine_ls_matrix_type full
_refine_ls_number_parameters 388
_refine_ls_number_reflns 8264
_refine_ls_number_restraints 12
_refine_ls_restrained_S_all 1.028
_refine_ls_R_factor_all 0.0458
_refine_ls_R_factor_gt 0.0345
_refine_ls_shift/su_max 0.002
_refine_ls_shift/su_mean 0.000
_refine_ls_structure_factor_coef Fsqd
_refine_ls_weighting_details 'w=1/[\s^2^(Fo^2^)+(0.0428P)^2^] where P=(Fo^2^+2Fc^2^)/3'
_refine_ls_weighting_scheme calc
_refine_ls_wR_factor_gt 0.0803
_refine_ls_wR_factor_ref 0.0845
_reflns_Friedel_coverage 0.000
_reflns_number_gt 6875
_reflns_number_total 8264
_reflns_threshold_expression 'I > 2\s(I)'
_cod_data_source_file d3dt03374k2.cif
_cod_data_source_block 1c
_cod_depositor_comments 'Adding full bibliography for 7714545--7714552.cif.'
_cod_database_code 7714547
_shelx_shelxl_version_number 2018/3
_shelx_space_group_comment
;
The symmetry employed for this shelxl refinement is uniquely defined
by the following loop, which should always be used as a source of
symmetry information in preference to the above space-group names.
They are only intended as comments.
;
_shelx_estimated_absorpt_t_max 0.623
_shelx_estimated_absorpt_t_min 0.597
_olex2_refinement_description
;
1. Fixed Uiso
 At 1.2 times of:
  All C(H) groups, All C(H,H) groups
 At 1.5 times of:
  All C(H,H,H) groups
2. Uiso/Uaniso restraints and constraints
Uanis(C13) \\sim Ueq, Uanis(C12) \\sim Ueq: with sigma of 0.01 and sigma for
terminal atoms of 0.02
3.a Ternary CH refined with riding coordinates:
 C27(H27), C10(H10), C30(H30)
3.b Secondary CH2 refined with riding coordinates:
 C14(H14A,H14B), C15(H15A,H15B), C9(H9A,H9B), C33(H33A,H33B), C11(H11A,H11B),
 C13(H13A,H13B), C12(H12A,H12B)
3.c Aromatic/amide H refined with riding coordinates:
 C24(H24), C25(H25), C17(H17), C23(H23), C7(H7), C4(H4), C5(H5), C6(H6)
3.d Idealised Me refined as rotating group:
 C20(H20A,H20B,H20C), C19(H19A,H19B,H19C), C34(H34A,H34B,H34C), C28(H28A,H28B,
 H28C), C29(H29A,H29B,H29C), C32(H32A,H32B,H32C), C36(H36A,H36B,H36C), C35(H35A,
 H35B,H35C), C31(H31A,H31B,H31C)
;
_olex2_submission_special_instructions 'No special instructions were received'

loop_
_space_group_symop_operation_xyz
'x, y, z'
'-x, -y, -z'

loop_
_atom_site_label
_atom_site_type_symbol
_atom_site_fract_x
_atom_site_fract_y
_atom_site_fract_z
_atom_site_U_iso_or_equiv
_atom_site_adp_type
_atom_site_occupancy
_atom_site_site_symmetry_order
_atom_site_calc_flag
_atom_site_refinement_flags_posn
_atom_site_refinement_flags_adp
_atom_site_refinement_flags_occupancy
_atom_site_disorder_assembly
_atom_site_disorder_group
Yb1 Yb 0.27300(2) 0.66971(2) 0.78732(2) 0.04401(7) Uani 1 1 d . . . . .
Si1 Si -0.04952(12) 0.77695(12) 0.89969(10) 0.0696(3) Uani 1 1 d . . . . .
O1 O 0.4239(3) 0.7514(2) 0.84263(17) 0.0534(6) Uani 1 1 d . . . . .
N2 N 0.2762(3) 0.7365(2) 0.6391(2) 0.0495(7) Uani 1 1 d . . . . .
N1 N 0.1779(3) 0.5376(3) 0.7285(2) 0.0540(8) Uani 1 1 d . . . . .
N3 N 0.5255(3) 0.4955(3) 0.8570(2) 0.0585(8) Uani 1 1 d . . . . .
C21 C 0.3573(4) 0.8216(3) 0.6225(2) 0.0469(8) Uani 1 1 d . . . . .
C1 C 0.4040(4) 0.4998(3) 0.8351(3) 0.0544(9) Uani 1 1 d . . . . .
C2 C 0.4018(4) 0.3887(3) 0.8055(3) 0.0579(10) Uani 1 1 d . . . . .
C26 C 0.3083(4) 0.9424(3) 0.6344(3) 0.0566(10) Uani 1 1 d . . . . .
C22 C 0.4854(4) 0.7828(3) 0.6035(3) 0.0562(10) Uani 1 1 d . . . . .
C18 C 0.2177(4) 0.7075(3) 0.5714(3) 0.0574(10) Uani 1 1 d . . . . .
C24 C 0.5165(5) 0.9822(4) 0.6116(3) 0.0753(13) Uani 1 1 d . . . . .
H24 H 0.570150 1.035867 0.608719 0.090 Uiso 1 1 calc R U . . .
C14 C 0.2892(5) 0.3478(3) 0.7820(3) 0.0717(13) Uani 1 1 d . . . . .
H14A H 0.275759 0.279662 0.820239 0.086 Uiso 1 1 calc R U . . .
H14B H 0.305101 0.323369 0.718640 0.086 Uiso 1 1 calc R U . . .
C25 C 0.3914(5) 1.0204(4) 0.6281(3) 0.0680(12) Uani 1 1 d . . . . .
H25 H 0.360833 1.100206 0.635298 0.082 Uiso 1 1 calc R U . . .
C15 C 0.1719(4) 0.4394(4) 0.7945(3) 0.0685(12) Uani 1 1 d . . . . .
H15A H 0.101428 0.403337 0.786989 0.082 Uiso 1 1 calc R U . . .
H15B H 0.159049 0.469087 0.856391 0.082 Uiso 1 1 calc R U . . .
C16 C 0.1287(4) 0.5387(3) 0.6522(3) 0.0621(11) Uani 1 1 d . . . . .
C17 C 0.1445(4) 0.6211(3) 0.5810(3) 0.0642(11) Uani 1 1 d . . . . .
H17 H 0.099055 0.617504 0.532938 0.077 Uiso 1 1 calc R U . . .
C8 C 0.5975(4) 0.3864(4) 0.8393(3) 0.0685(12) Uani 1 1 d . . . . .
C3 C 0.5230(5) 0.3183(4) 0.8061(3) 0.0712(13) Uani 1 1 d . . . . .
C27 C 0.5408(5) 0.6552(4) 0.5814(4) 0.0772(13) Uani 1 1 d . . . . .
H27 H 0.475455 0.608657 0.600206 0.093 Uiso 1 1 calc R U . . .
C23 C 0.5638(5) 0.8652(4) 0.5994(3) 0.0703(12) Uani 1 1 d . . . . .
H23 H 0.649466 0.840376 0.588130 0.084 Uiso 1 1 calc R U . . .
C9 C 0.5707(4) 0.5886(4) 0.8971(3) 0.0704(12) Uani 1 1 d . . . . .
H9A H 0.637079 0.611994 0.853842 0.084 Uiso 1 1 calc R U . . .
H9B H 0.606185 0.557522 0.951718 0.084 Uiso 1 1 calc R U . . .
C10 C 0.4771(5) 0.6935(4) 0.9221(3) 0.0686(12) Uani 1 1 d . . . . .
H10 H 0.409924 0.670185 0.965832 0.082 Uiso 1 1 calc R U . . .
C33 C 0.1184(4) 0.7618(4) 0.8979(3) 0.0703(12) Uani 1 1 d . . . . .
H33A H 0.135968 0.723555 0.955732 0.084 Uiso 1 1 calc R U . . .
H33B H 0.133983 0.841178 0.900919 0.084 Uiso 1 1 calc R U . . .
C11 C 0.5281(6) 0.7902(4) 0.9652(4) 0.0896(17) Uani 1 1 d . . . . .
H11A H 0.490980 0.801403 1.028710 0.107 Uiso 1 1 calc R U . . .
H11B H 0.617625 0.769526 0.963109 0.107 Uiso 1 1 calc R U . . .
C20 C 0.2338(5) 0.7701(4) 0.4779(3) 0.0835(15) Uani 1 1 d . . . . .
H20A H 0.179251 0.844900 0.480133 0.125 Uiso 1 1 calc R U . . .
H20B H 0.213900 0.723121 0.431885 0.125 Uiso 1 1 calc R U . . .
H20C H 0.318324 0.781396 0.462941 0.125 Uiso 1 1 calc R U . . .
C19 C 0.0525(6) 0.4456(5) 0.6351(4) 0.0986(19) Uani 1 1 d . . . . .
H19A H 0.106752 0.371127 0.625141 0.148 Uiso 1 1 calc R U . . .
H19B H 0.011614 0.467925 0.581974 0.148 Uiso 1 1 calc R U . . .
H19C H -0.008555 0.439364 0.687591 0.148 Uiso 1 1 calc R U . . .
C30 C 0.1709(5) 0.9901(4) 0.6516(4) 0.0784(14) Uani 1 1 d . . . . .
H30 H 0.126961 0.923604 0.654420 0.094 Uiso 1 1 calc R U . . .
C7 C 0.7212(5) 0.3452(5) 0.8515(4) 0.0979(18) Uani 1 1 d . . . . .
H7 H 0.769295 0.392341 0.874126 0.117 Uiso 1 1 calc R U . . .
C34 C -0.0975(6) 0.8160(6) 0.7836(4) 0.108(2) Uani 1 1 d . . . . .
H34A H -0.079758 0.892258 0.764832 0.162 Uiso 1 1 calc R U . . .
H34B H -0.184965 0.816829 0.786292 0.162 Uiso 1 1 calc R U . . .
H34C H -0.052274 0.758926 0.740224 0.162 Uiso 1 1 calc R U . . .
C13 C 0.4343(6) 0.8733(4) 0.8427(4) 0.1002(19) Uani 1 1 d . U . . .
H13A H 0.478656 0.894741 0.784550 0.120 Uiso 1 1 calc R U . . .
H13B H 0.352000 0.921489 0.850036 0.120 Uiso 1 1 calc R U . . .
C4 C 0.5743(7) 0.2005(4) 0.7824(3) 0.101(2) Uani 1 1 d . . . . .
H4 H 0.527232 0.152212 0.759856 0.121 Uiso 1 1 calc R U . . .
C28 C 0.5788(7) 0.6408(5) 0.4792(4) 0.119(2) Uani 1 1 d . . . . .
H28A H 0.510873 0.676357 0.447349 0.178 Uiso 1 1 calc R U . . .
H28B H 0.600564 0.558744 0.465597 0.178 Uiso 1 1 calc R U . . .
H28C H 0.649138 0.678142 0.459827 0.178 Uiso 1 1 calc R U . . .
C29 C 0.6499(7) 0.6050(6) 0.6323(4) 0.130(3) Uani 1 1 d . . . . .
H29A H 0.719513 0.641785 0.609441 0.195 Uiso 1 1 calc R U . . .
H29B H 0.672015 0.521882 0.622935 0.195 Uiso 1 1 calc R U . . .
H29C H 0.626932 0.619483 0.696711 0.195 Uiso 1 1 calc R U . . .
C5 C 0.6961(9) 0.1607(6) 0.7939(5) 0.135(3) Uani 1 1 d . . . . .
H5 H 0.731601 0.083925 0.778094 0.162 Uiso 1 1 calc R U . . .
C32 C 0.1328(6) 1.0542(5) 0.7426(5) 0.113(2) Uani 1 1 d . . . . .
H32A H 0.145571 0.999090 0.792594 0.169 Uiso 1 1 calc R U . . .
H32B H 0.046638 1.089931 0.747704 0.169 Uiso 1 1 calc R U . . .
H32C H 0.182370 1.113728 0.744752 0.169 Uiso 1 1 calc R U . . .
C36 C -0.0983(5) 0.6332(5) 0.9357(5) 0.119(2) Uani 1 1 d . . . . .
H36A H -0.073975 0.579464 0.885910 0.178 Uiso 1 1 calc R U . . .
H36B H -0.186889 0.645278 0.951960 0.178 Uiso 1 1 calc R U . . .
H36C H -0.058897 0.601262 0.987742 0.178 Uiso 1 1 calc R U . . .
C35 C -0.1421(5) 0.8922(6) 0.9799(5) 0.125(3) Uani 1 1 d . . . . .
H35A H -0.131226 0.868556 1.042066 0.188 Uiso 1 1 calc R U . . .
H35B H -0.228452 0.901637 0.972937 0.188 Uiso 1 1 calc R U . . .
H35C H -0.113830 0.965371 0.965846 0.188 Uiso 1 1 calc R U . . .
C6 C 0.7678(8) 0.2291(7) 0.8277(5) 0.135(3) Uani 1 1 d . . . . .
H6 H 0.849616 0.197115 0.834866 0.162 Uiso 1 1 calc R U . . .
C31 C 0.1270(7) 1.0742(6) 0.5735(6) 0.145(3) Uani 1 1 d . . . . .
H31A H 0.146221 1.150289 0.581578 0.217 Uiso 1 1 calc R U . . .
H31B H 0.038869 1.080668 0.574859 0.217 Uiso 1 1 calc R U . . .
H31C H 0.168670 1.043897 0.515417 0.217 Uiso 1 1 calc R U . . .
C12 C 0.4959(9) 0.8929(6) 0.9122(5) 0.138(3) Uani 1 1 d . U . . .
H12A H 0.443992 0.952845 0.951464 0.166 Uiso 1 1 calc R U . . .
H12B H 0.570793 0.922048 0.887019 0.166 Uiso 1 1 calc R U . . .

loop_
_atom_site_aniso_label
_atom_site_aniso_U_11
_atom_site_aniso_U_22
_atom_site_aniso_U_33
_atom_site_aniso_U_23
_atom_site_aniso_U_13
_atom_site_aniso_U_12
Yb1 0.04625(11) 0.03872(9) 0.04907(10) -0.00714(6) -0.01049(7) -0.00824(6)
Si1 0.0490(7) 0.0745(8) 0.0823(9) -0.0122(7) -0.0039(6) -0.0049(6)
O1 0.0657(17) 0.0410(13) 0.0595(15) -0.0035(11) -0.0223(13) -0.0139(12)
N2 0.060(2) 0.0374(15) 0.0519(17) -0.0005(13) -0.0089(15) -0.0109(14)
N1 0.061(2) 0.0475(17) 0.0594(19) -0.0038(14) -0.0147(16) -0.0189(15)
N3 0.063(2) 0.0521(18) 0.059(2) 0.0032(15) -0.0155(17) -0.0019(16)
C21 0.062(2) 0.0397(18) 0.0400(18) 0.0014(14) -0.0047(16) -0.0146(17)
C1 0.060(3) 0.043(2) 0.061(2) -0.0003(17) -0.0139(19) -0.0088(17)
C2 0.086(3) 0.0407(19) 0.046(2) 0.0016(15) -0.008(2) -0.008(2)
C26 0.069(3) 0.042(2) 0.059(2) -0.0044(17) -0.005(2) -0.0139(18)
C22 0.061(3) 0.052(2) 0.053(2) -0.0064(17) 0.0013(19) -0.0087(19)
C18 0.069(3) 0.050(2) 0.056(2) -0.0039(17) -0.021(2) -0.0074(19)
C24 0.092(4) 0.071(3) 0.069(3) -0.007(2) 0.003(3) -0.042(3)
C14 0.119(4) 0.041(2) 0.062(3) 0.0005(18) -0.017(3) -0.030(2)
C25 0.095(4) 0.043(2) 0.067(3) -0.0059(18) -0.001(2) -0.022(2)
C15 0.085(3) 0.065(3) 0.065(3) 0.001(2) -0.010(2) -0.039(2)
C16 0.065(3) 0.052(2) 0.077(3) -0.015(2) -0.027(2) -0.0132(19)
C17 0.080(3) 0.057(2) 0.066(3) 0.000(2) -0.036(2) -0.018(2)
C8 0.071(3) 0.063(3) 0.060(3) 0.007(2) -0.004(2) 0.011(2)
C3 0.105(4) 0.049(2) 0.050(2) 0.0020(18) -0.007(2) 0.009(2)
C27 0.069(3) 0.054(2) 0.098(4) -0.003(2) 0.012(3) -0.002(2)
C23 0.069(3) 0.070(3) 0.070(3) -0.008(2) 0.010(2) -0.022(2)
C9 0.066(3) 0.065(3) 0.085(3) 0.011(2) -0.030(2) -0.013(2)
C10 0.081(3) 0.070(3) 0.062(3) -0.002(2) -0.025(2) -0.020(2)
C33 0.050(2) 0.087(3) 0.073(3) -0.024(2) -0.001(2) -0.009(2)
C11 0.123(5) 0.083(3) 0.080(3) -0.001(3) -0.053(3) -0.032(3)
C20 0.111(4) 0.079(3) 0.069(3) 0.011(2) -0.038(3) -0.020(3)
C19 0.122(5) 0.092(4) 0.109(4) 0.001(3) -0.057(4) -0.059(4)
C30 0.072(3) 0.048(2) 0.114(4) -0.008(2) -0.011(3) -0.008(2)
C7 0.080(4) 0.101(4) 0.094(4) 0.009(3) -0.007(3) 0.024(3)
C34 0.083(4) 0.124(5) 0.116(5) 0.002(4) -0.029(4) -0.001(4)
C13 0.152(5) 0.061(3) 0.109(4) 0.005(3) -0.069(4) -0.038(3)
C4 0.155(6) 0.059(3) 0.072(3) -0.008(2) -0.016(3) 0.028(3)
C28 0.158(6) 0.086(4) 0.100(4) -0.045(3) -0.026(4) 0.027(4)
C29 0.139(6) 0.121(5) 0.098(4) 0.004(4) -0.010(4) 0.054(5)
C5 0.167(8) 0.090(5) 0.115(5) -0.023(4) -0.014(5) 0.064(5)
C32 0.098(5) 0.082(4) 0.141(5) -0.025(4) 0.029(4) -0.001(3)
C36 0.068(4) 0.100(4) 0.181(7) 0.023(4) -0.007(4) -0.010(3)
C35 0.068(4) 0.145(6) 0.156(6) -0.078(5) 0.008(4) 0.002(4)
C6 0.116(6) 0.130(6) 0.123(6) 0.000(5) -0.007(5) 0.063(5)
C31 0.123(6) 0.112(5) 0.189(8) 0.012(5) -0.060(6) 0.033(4)
C12 0.211(7) 0.106(4) 0.133(5) -0.008(4) -0.089(5) -0.066(5)

loop_
_atom_type_symbol
_atom_type_description
_atom_type_scat_dispersion_real
_atom_type_scat_dispersion_imag
_atom_type_scat_source
C C 0.0033 0.0016 'International Tables Vol C Tables 4.2.6.8 and 6.1.1.4'
H H 0.0000 0.0000 'International Tables Vol C Tables 4.2.6.8 and 6.1.1.4'
N N 0.0061 0.0033 'International Tables Vol C Tables 4.2.6.8 and 6.1.1.4'
O O 0.0106 0.0060 'International Tables Vol C Tables 4.2.6.8 and 6.1.1.4'
Si Si 0.0817 0.0704 'International Tables Vol C Tables 4.2.6.8 and 6.1.1.4'
Yb Yb -0.3850 5.5486 'International Tables Vol C Tables 4.2.6.8 and 6.1.1.4'

loop_
_geom_angle_atom_site_label_1
_geom_angle_atom_site_label_2
_geom_angle_atom_site_label_3
_geom_angle
_geom_angle_site_symmetry_1
_geom_angle_site_symmetry_3
_geom_angle_publ_flag
O1 Yb1 C1 78.83(11) . . ?
O1 Yb1 C33 91.99(13) . . ?
N2 Yb1 O1 104.44(10) . . ?
N2 Yb1 C1 124.33(12) . . ?
N2 Yb1 C33 118.55(15) . . ?
N1 Yb1 O1 160.85(11) . . ?
N1 Yb1 N2 79.45(11) . . ?
N1 Yb1 C1 83.55(12) . . ?
N1 Yb1 C33 102.69(14) . . ?
C33 Yb1 C1 116.82(16) . . ?
C33 Si1 C34 111.9(3) . . ?
C33 Si1 C36 109.3(3) . . ?
C33 Si1 C35 113.6(2) . . ?
C34 Si1 C36 107.0(3) . . ?
C34 Si1 C35 106.7(3) . . ?
C36 Si1 C35 108.1(3) . . ?
C10 O1 Yb1 117.4(2) . . ?
C13 O1 Yb1 127.9(3) . . ?
C13 O1 C10 108.0(3) . . ?
C21 N2 Yb1 109.1(2) . . ?
C18 N2 Yb1 130.4(3) . . ?
C18 N2 C21 120.5(3) . . ?
C15 N1 Yb1 108.3(2) . . ?
C16 N1 Yb1 131.7(3) . . ?
C16 N1 C15 119.9(3) . . ?
C1 N3 C9 126.4(3) . . ?
C8 N3 C1 111.0(4) . . ?
C8 N3 C9 122.6(4) . . ?
C26 C21 N2 120.0(3) . . ?
C22 C21 N2 119.3(3) . . ?
C22 C21 C26 120.5(3) . . ?
N3 C1 Yb1 125.5(3) . . ?
C2 C1 Yb1 122.7(3) . . ?
C2 C1 N3 105.6(4) . . ?
C1 C2 C14 125.2(4) . . ?
C1 C2 C3 108.6(4) . . ?
C3 C2 C14 126.1(4) . . ?
C21 C26 C30 123.0(4) . . ?
C25 C26 C21 118.1(4) . . ?
C25 C26 C30 118.9(4) . . ?
C21 C22 C27 121.9(4) . . ?
C23 C22 C21 118.6(4) . . ?
C23 C22 C27 119.4(4) . . ?
N2 C18 C17 123.5(4) . . ?
N2 C18 C20 119.2(4) . . ?
C17 C18 C20 117.3(4) . . ?
C25 C24 H24 119.8 . . ?
C25 C24 C23 120.4(4) . . ?
C23 C24 H24 119.8 . . ?
C2 C14 H14A 108.7 . . ?
C2 C14 H14B 108.7 . . ?
C2 C14 C15 114.2(3) . . ?
H14A C14 H14B 107.6 . . ?
C15 C14 H14A 108.7 . . ?
C15 C14 H14B 108.7 . . ?
C26 C25 H25 119.3 . . ?
C24 C25 C26 121.4(4) . . ?
C24 C25 H25 119.3 . . ?
N1 C15 C14 111.9(4) . . ?
N1 C15 H15A 109.2 . . ?
N1 C15 H15B 109.2 . . ?
C14 C15 H15A 109.2 . . ?
C14 C15 H15B 109.2 . . ?
H15A C15 H15B 107.9 . . ?
N1 C16 C17 123.0(4) . . ?
N1 C16 C19 121.1(4) . . ?
C17 C16 C19 115.9(4) . . ?
C18 C17 C16 129.7(4) . . ?
C18 C17 H17 115.1 . . ?
C16 C17 H17 115.1 . . ?
N3 C8 C3 107.0(4) . . ?
N3 C8 C7 129.5(5) . . ?
C3 C8 C7 123.6(5) . . ?
C8 C3 C2 107.8(4) . . ?
C8 C3 C4 118.9(5) . . ?
C4 C3 C2 133.3(5) . . ?
C22 C27 H27 107.4 . . ?
C28 C27 C22 110.7(4) . . ?
C28 C27 H27 107.4 . . ?
C28 C27 C29 109.9(5) . . ?
C29 C27 C22 113.7(5) . . ?
C29 C27 H27 107.4 . . ?
C22 C23 H23 119.5 . . ?
C24 C23 C22 121.0(5) . . ?
C24 C23 H23 119.5 . . ?
N3 C9 H9A 108.5 . . ?
N3 C9 H9B 108.5 . . ?
N3 C9 C10 115.3(4) . . ?
H9A C9 H9B 107.5 . . ?
C10 C9 H9A 108.5 . . ?
C10 C9 H9B 108.5 . . ?
O1 C10 C9 112.5(4) . . ?
O1 C10 H10 108.6 . . ?
O1 C10 C11 104.4(3) . . ?
C9 C10 H10 108.6 . . ?
C9 C10 C11 113.9(4) . . ?
C11 C10 H10 108.6 . . ?
Yb1 C33 H33A 105.5 . . ?
Yb1 C33 H33B 105.5 . . ?
Si1 C33 Yb1 127.1(2) . . ?
Si1 C33 H33A 105.5 . . ?
Si1 C33 H33B 105.5 . . ?
H33A C33 H33B 106.1 . . ?
C10 C11 H11A 110.6 . . ?
C10 C11 H11B 110.6 . . ?
H11A C11 H11B 108.7 . . ?
C12 C11 C10 105.7(4) . . ?
C12 C11 H11A 110.6 . . ?
C12 C11 H11B 110.6 . . ?
C18 C20 H20A 109.5 . . ?
C18 C20 H20B 109.5 . . ?
C18 C20 H20C 109.5 . . ?
H20A C20 H20B 109.5 . . ?
H20A C20 H20C 109.5 . . ?
H20B C20 H20C 109.5 . . ?
C16 C19 H19A 109.5 . . ?
C16 C19 H19B 109.5 . . ?
C16 C19 H19C 109.5 . . ?
H19A C19 H19B 109.5 . . ?
H19A C19 H19C 109.5 . . ?
H19B C19 H19C 109.5 . . ?
C26 C30 H30 107.8 . . ?
C26 C30 C32 112.4(4) . . ?
C26 C30 C31 112.1(5) . . ?
C32 C30 H30 107.8 . . ?
C32 C30 C31 108.7(5) . . ?
C31 C30 H30 107.8 . . ?
C8 C7 H7 122.1 . . ?
C6 C7 C8 115.8(7) . . ?
C6 C7 H7 122.1 . . ?
Si1 C34 H34A 109.5 . . ?
Si1 C34 H34B 109.5 . . ?
Si1 C34 H34C 109.5 . . ?
H34A C34 H34B 109.5 . . ?
H34A C34 H34C 109.5 . . ?
H34B C34 H34C 109.5 . . ?
O1 C13 H13A 109.7 . . ?
O1 C13 H13B 109.7 . . ?
H13A C13 H13B 108.2 . . ?
C12 C13 O1 109.9(5) . . ?
C12 C13 H13A 109.7 . . ?
C12 C13 H13B 109.7 . . ?
C3 C4 H4 121.4 . . ?
C5 C4 C3 117.3(6) . . ?
C5 C4 H4 121.4 . . ?
C27 C28 H28A 109.5 . . ?
C27 C28 H28B 109.5 . . ?
C27 C28 H28C 109.5 . . ?
H28A C28 H28B 109.5 . . ?
H28A C28 H28C 109.5 . . ?
H28B C28 H28C 109.5 . . ?
C27 C29 H29A 109.5 . . ?
C27 C29 H29B 109.5 . . ?
C27 C29 H29C 109.5 . . ?
H29A C29 H29B 109.5 . . ?
H29A C29 H29C 109.5 . . ?
H29B C29 H29C 109.5 . . ?
C4 C5 H5 118.5 . . ?
C6 C5 C4 123.0(6) . . ?
C6 C5 H5 118.5 . . ?
C30 C32 H32A 109.5 . . ?
C30 C32 H32B 109.5 . . ?
C30 C32 H32C 109.5 . . ?
H32A C32 H32B 109.5 . . ?
H32A C32 H32C 109.5 . . ?
H32B C32 H32C 109.5 . . ?
Si1 C36 H36A 109.5 . . ?
Si1 C36 H36B 109.5 . . ?
Si1 C36 H36C 109.5 . . ?
H36A C36 H36B 109.5 . . ?
H36A C36 H36C 109.5 . . ?
H36B C36 H36C 109.5 . . ?
Si1 C35 H35A 109.5 . . ?
Si1 C35 H35B 109.5 . . ?
Si1 C35 H35C 109.5 . . ?
H35A C35 H35B 109.5 . . ?
H35A C35 H35C 109.5 . . ?
H35B C35 H35C 109.5 . . ?
C7 C6 H6 119.2 . . ?
C5 C6 C7 121.5(7) . . ?
C5 C6 H6 119.2 . . ?
C30 C31 H31A 109.5 . . ?
C30 C31 H31B 109.5 . . ?
C30 C31 H31C 109.5 . . ?
H31A C31 H31B 109.5 . . ?
H31A C31 H31C 109.5 . . ?
H31B C31 H31C 109.5 . . ?
C11 C12 H12A 109.2 . . ?
C11 C12 H12B 109.2 . . ?
C13 C12 C11 112.0(5) . . ?
C13 C12 H12A 109.2 . . ?
C13 C12 H12B 109.2 . . ?
H12A C12 H12B 107.9 . . ?

loop_
_geom_bond_atom_site_label_1
_geom_bond_atom_site_label_2
_geom_bond_distance
_geom_bond_site_symmetry_2
_geom_bond_publ_flag
Yb1 O1 2.318(2) . ?
Yb1 N2 2.279(3) . ?
Yb1 N1 2.272(3) . ?
Yb1 C1 2.362(4) . ?
Yb1 C33 2.325(4) . ?
Si1 C33 1.827(4) . ?
Si1 C34 1.871(6) . ?
Si1 C36 1.874(6) . ?
Si1 C35 1.877(5) . ?
O1 C10 1.463(5) . ?
O1 C13 1.437(5) . ?
N2 C21 1.441(4) . ?
N2 C18 1.346(5) . ?
N1 C15 1.467(5) . ?
N1 C16 1.314(5) . ?
N3 C1 1.415(5) . ?
N3 C8 1.378(5) . ?
N3 C9 1.449(5) . ?
C21 C26 1.414(5) . ?
C21 C22 1.396(6) . ?
C1 C2 1.384(5) . ?
C2 C14 1.498(6) . ?
C2 C3 1.435(6) . ?
C26 C25 1.394(6) . ?
C26 C30 1.506(6) . ?
C22 C27 1.524(6) . ?
C22 C23 1.396(6) . ?
C18 C17 1.389(5) . ?
C18 C20 1.530(6) . ?
C24 H24 0.9300 . ?
C24 C25 1.361(7) . ?
C24 C23 1.371(6) . ?
C14 H14A 0.9700 . ?
C14 H14B 0.9700 . ?
C14 C15 1.512(6) . ?
C25 H25 0.9300 . ?
C15 H15A 0.9700 . ?
C15 H15B 0.9700 . ?
C16 C17 1.400(6) . ?
C16 C19 1.534(6) . ?
C17 H17 0.9300 . ?
C8 C3 1.388(7) . ?
C8 C7 1.396(7) . ?
C3 C4 1.418(6) . ?
C27 H27 0.9800 . ?
C27 C28 1.512(7) . ?
C27 C29 1.519(8) . ?
C23 H23 0.9300 . ?
C9 H9A 0.9700 . ?
C9 H9B 0.9700 . ?
C9 C10 1.468(6) . ?
C10 H10 0.9800 . ?
C10 C11 1.540(6) . ?
C33 H33A 0.9700 . ?
C33 H33B 0.9700 . ?
C11 H11A 0.9700 . ?
C11 H11B 0.9700 . ?
C11 C12 1.411(8) . ?
C20 H20A 0.9600 . ?
C20 H20B 0.9600 . ?
C20 H20C 0.9600 . ?
C19 H19A 0.9600 . ?
C19 H19B 0.9600 . ?
C19 H19C 0.9600 . ?
C30 H30 0.9800 . ?
C30 C32 1.529(7) . ?
C30 C31 1.546(8) . ?
C7 H7 0.9300 . ?
C7 C6 1.391(9) . ?
C34 H34A 0.9600 . ?
C34 H34B 0.9600 . ?
C34 H34C 0.9600 . ?
C13 H13A 0.9700 . ?
C13 H13B 0.9700 . ?
C13 C12 1.355(7) . ?
C4 H4 0.9300 . ?
C4 C5 1.372(10) . ?
C28 H28A 0.9600 . ?
C28 H28B 0.9600 . ?
C28 H28C 0.9600 . ?
C29 H29A 0.9600 . ?
C29 H29B 0.9600 . ?
C29 H29C 0.9600 . ?
C5 H5 0.9300 . ?
C5 C6 1.371(12) . ?
C32 H32A 0.9600 . ?
C32 H32B 0.9600 . ?
C32 H32C 0.9600 . ?
C36 H36A 0.9600 . ?
C36 H36B 0.9600 . ?
C36 H36C 0.9600 . ?
C35 H35A 0.9600 . ?
C35 H35B 0.9600 . ?
C35 H35C 0.9600 . ?
C6 H6 0.9300 . ?
C31 H31A 0.9600 . ?
C31 H31B 0.9600 . ?
C31 H31C 0.9600 . ?
C12 H12A 0.9700 . ?
C12 H12B 0.9700 . ?

loop_
_geom_torsion_atom_site_label_1
_geom_torsion_atom_site_label_2
_geom_torsion_atom_site_label_3
_geom_torsion_atom_site_label_4
_geom_torsion
_geom_torsion_site_symmetry_1
_geom_torsion_site_symmetry_2
_geom_torsion_site_symmetry_3
_geom_torsion_site_symmetry_4
_geom_torsion_publ_flag
Yb1 O1 C10 C9 78.7(4) . . . . ?
Yb1 O1 C10 C11 -157.3(3) . . . . ?
Yb1 O1 C13 C12 153.5(5) . . . . ?
Yb1 N2 C21 C26 -92.7(3) . . . . ?
Yb1 N2 C21 C22 81.2(3) . . . . ?
Yb1 N2 C18 C17 -3.3(6) . . . . ?
Yb1 N2 C18 C20 178.1(3) . . . . ?
Yb1 N1 C15 C14 -85.9(3) . . . . ?
Yb1 N1 C16 C17 10.9(7) . . . . ?
Yb1 N1 C16 C19 -170.9(4) . . . . ?
Yb1 C1 C2 C14 -31.8(6) . . . . ?
Yb1 C1 C2 C3 151.4(3) . . . . ?
O1 C10 C11 C12 2.8(7) . . . . ?
O1 C13 C12 C11 -1.8(10) . . . . ?
N2 C21 C26 C25 172.7(3) . . . . ?
N2 C21 C26 C30 -8.5(6) . . . . ?
N2 C21 C22 C27 12.0(6) . . . . ?
N2 C21 C22 C23 -171.8(4) . . . . ?
N2 C18 C17 C16 -9.4(8) . . . . ?
N1 C16 C17 C18 5.7(8) . . . . ?
N3 C1 C2 C14 174.7(3) . . . . ?
N3 C1 C2 C3 -2.1(4) . . . . ?
N3 C8 C3 C2 -1.0(5) . . . . ?
N3 C8 C3 C4 -179.9(4) . . . . ?
N3 C8 C7 C6 179.5(5) . . . . ?
N3 C9 C10 O1 -62.0(5) . . . . ?
N3 C9 C10 C11 179.5(4) . . . . ?
C21 N2 C18 C17 175.9(4) . . . . ?
C21 N2 C18 C20 -2.8(6) . . . . ?
C21 C26 C25 C24 -0.4(6) . . . . ?
C21 C26 C30 C32 120.4(5) . . . . ?
C21 C26 C30 C31 -116.8(5) . . . . ?
C21 C22 C27 C28 101.5(5) . . . . ?
C21 C22 C27 C29 -134.2(5) . . . . ?
C21 C22 C23 C24 -1.4(7) . . . . ?
C1 N3 C8 C3 -0.3(5) . . . . ?
C1 N3 C8 C7 -179.7(5) . . . . ?
C1 N3 C9 C10 4.2(6) . . . . ?
C1 C2 C14 C15 -0.8(6) . . . . ?
C1 C2 C3 C8 2.0(5) . . . . ?
C1 C2 C3 C4 -179.3(5) . . . . ?
C2 C14 C15 N1 67.3(5) . . . . ?
C2 C3 C4 C5 -178.5(6) . . . . ?
C26 C21 C22 C27 -174.2(4) . . . . ?
C26 C21 C22 C23 2.0(6) . . . . ?
C22 C21 C26 C25 -1.1(6) . . . . ?
C22 C21 C26 C30 177.7(4) . . . . ?
C18 N2 C21 C26 88.0(4) . . . . ?
C18 N2 C21 C22 -98.2(4) . . . . ?
C14 C2 C3 C8 -174.7(4) . . . . ?
C14 C2 C3 C4 3.9(8) . . . . ?
C25 C26 C30 C32 -60.9(6) . . . . ?
C25 C26 C30 C31 62.0(6) . . . . ?
C25 C24 C23 C22 -0.1(7) . . . . ?
C15 N1 C16 C17 -171.6(4) . . . . ?
C15 N1 C16 C19 6.7(7) . . . . ?
C16 N1 C15 C14 96.1(5) . . . . ?
C8 N3 C1 Yb1 -151.0(3) . . . . ?
C8 N3 C1 C2 1.5(5) . . . . ?
C8 N3 C9 C10 -172.4(4) . . . . ?
C8 C3 C4 C5 0.0(8) . . . . ?
C8 C7 C6 C5 0.4(11) . . . . ?
C3 C2 C14 C15 175.4(4) . . . . ?
C3 C8 C7 C6 0.3(8) . . . . ?
C3 C4 C5 C6 0.6(11) . . . . ?
C27 C22 C23 C24 174.8(4) . . . . ?
C23 C22 C27 C28 -74.6(6) . . . . ?
C23 C22 C27 C29 49.7(6) . . . . ?
C23 C24 C25 C26 1.0(7) . . . . ?
C9 N3 C1 Yb1 32.0(6) . . . . ?
C9 N3 C1 C2 -175.4(4) . . . . ?
C9 N3 C8 C3 176.8(4) . . . . ?
C9 N3 C8 C7 -2.6(7) . . . . ?
C9 C10 C11 C12 125.9(6) . . . . ?
C10 O1 C13 C12 3.7(8) . . . . ?
C10 C11 C12 C13 -0.7(10) . . . . ?
C20 C18 C17 C16 169.2(5) . . . . ?
C19 C16 C17 C18 -172.7(5) . . . . ?
C30 C26 C25 C24 -179.3(4) . . . . ?
C7 C8 C3 C2 178.4(4) . . . . ?
C7 C8 C3 C4 -0.5(7) . . . . ?
C34 Si1 C33 Yb1 -42.4(4) . . . . ?
C13 O1 C10 C9 -127.8(5) . . . . ?
C13 O1 C10 C11 -3.9(6) . . . . ?
C4 C5 C6 C7 -0.9(13) . . . . ?
C36 Si1 C33 Yb1 76.0(4) . . . . ?
C35 Si1 C33 Yb1 -163.3(3) . . . . ?
